data_1515370
loop_
_publ_author_name
'Busschaert, Nathalie'
'Bradberry, Samuel J.'
'Wenzel, Marco'
'Haynes, Cally J. E.'
'Hiscock, Jennifer R.'
'Kirby, Isabelle L.'
'Karagiannidis, Louise E.'
'Moore, Stephen J.'
'Wells, Neil J.'
'Herniman, Julie'
'Langley, G. John'
'Horton, Peter N.'
'Light, Mark E.'
'Marques, Igor'
'Costa, Paulo J.'
'F\'elix, V\'itor'
'Frey, Jeremy G.'
'Gale, Philip A.'

_publ_section_title
;
 Towards predictable transmembrane transport: QSAR analysis of anion
 binding and transport
;
_journal_issue 8
_journal_name_full 'Chemical Science'
_journal_page_first 3036
_journal_paper_doi 10.1039/c3sc51023a
_journal_volume 4
_journal_year 2013
_chemical_compound_source
;
Nathalie Busschaert
Jennifer R. Hiscock
;
_chemical_formula_moiety 'C13 H19 I N2 S'
_chemical_formula_sum 'C13 H19 I N2 S'
_chemical_formula_weight 362.26
_chemical_name_systematic
;
?
;
_space_group_IT_number 14
_symmetry_cell_setting monoclinic
_symmetry_space_group_name_Hall '-P 2yn'
_symmetry_space_group_name_H-M 'P 1 21/n 1'
_atom_sites_solution_hydrogens geom
_atom_sites_solution_primary direct
_atom_sites_solution_secondary difmap
_audit_creation_method SHELXL-97
_cell_angle_alpha 90.00
_cell_angle_beta 102.550(7)
_cell_angle_gamma 90.00
_cell_formula_units_Z 4
_cell_length_a 11.4798(8)
_cell_length_b 8.4051(6)
_cell_length_c 15.6294(11)
_cell_measurement_reflns_used 11974
_cell_measurement_temperature 100(2)
_cell_measurement_theta_max 27.6
_cell_measurement_theta_min 3.0
_cell_volume 1472.03(18)
_computing_cell_refinement
;
CrystalClear-SM Expert 2.0 r7 (Rigaku, 2011)
;
_computing_data_collection
;
CrystalClear-SM Expert 2.0 r7 (Rigaku, 2011)
;
_computing_data_reduction
;
CrystalClear-SM Expert 2.0 r7 (Rigaku, 2011)
;
_computing_publication_material 'WINGX (Farrugia, 1998)'
_computing_structure_refinement 'SHELXL-97 (Sheldrick, 2008)'
_computing_structure_solution 'SHELXS-97 (Sheldrick, 1997)'
_diffrn_ambient_temperature 100(2)
_diffrn_detector 'CCD plate'
_diffrn_detector_area_resol_mean 28.5714
_diffrn_detector_type 'Rigaku HG Saturn724+ (2x2 bin mode)'
_diffrn_measured_fraction_theta_full 0.999
_diffrn_measured_fraction_theta_max 0.999
_diffrn_measurement_device 'four-circle \k diffractometer'
_diffrn_measurement_device_type 'Rigaku AFC12 (Right)'
_diffrn_measurement_method 'profile data from \w-scans'
_diffrn_measurement_specimen_support 'MiTeGen micromount'
_diffrn_radiation_collimation 'Confocal mirrors, VHF Varimax '
_diffrn_radiation_type MoK\a
_diffrn_radiation_wavelength 0.71075
_diffrn_reflns_av_R_equivalents 0.0483
_diffrn_reflns_av_sigmaI/netI 0.0426
_diffrn_reflns_limit_h_max 14
_diffrn_reflns_limit_h_min -14
_diffrn_reflns_limit_k_max 10
_diffrn_reflns_limit_k_min -9
_diffrn_reflns_limit_l_max 20
_diffrn_reflns_limit_l_min -16
_diffrn_reflns_number 13677
_diffrn_reflns_theta_full 27.48
_diffrn_reflns_theta_max 27.48
_diffrn_reflns_theta_min 3.03
_diffrn_source 'Rotating Anode'
_diffrn_source_current 55.0
_diffrn_source_power 2.475
_diffrn_source_voltage 45.0
_exptl_absorpt_coefficient_mu 2.300
_exptl_absorpt_correction_T_max 0.9774
_exptl_absorpt_correction_T_min 0.8026
_exptl_absorpt_correction_type multi-scan
_exptl_absorpt_process_details
;
Jacobson, R. (1998). REQAB. Private communication to the
Rigaku Corporation, Tokyo, Japan.
;
_exptl_crystal_colour colorless
_exptl_crystal_density_diffrn 1.635
_exptl_crystal_density_method 'not measured'
_exptl_crystal_description needle
_exptl_crystal_F_000 720
_exptl_crystal_size_max 0.10
_exptl_crystal_size_mid 0.01
_exptl_crystal_size_min 0.01
_refine_diff_density_max 0.488
_refine_diff_density_min -0.571
_refine_diff_density_rms 0.093
_refine_ls_extinction_method none
_refine_ls_goodness_of_fit_ref 1.021
_refine_ls_hydrogen_treatment constr
_refine_ls_matrix_type full
_refine_ls_number_parameters 154
_refine_ls_number_reflns 3362
_refine_ls_number_restraints 0
_refine_ls_restrained_S_all 1.021
_refine_ls_R_factor_all 0.0327
_refine_ls_R_factor_gt 0.0250
_refine_ls_shift/su_max 0.001
_refine_ls_shift/su_mean 0.000
_refine_ls_structure_factor_coef Fsqd
_refine_ls_weighting_details 'calc w=1/[\s^2^(Fo^2^)+(0.0233P)^2^+0.0000P] where P=(Fo^2^+2Fc^2^)/3'
_refine_ls_weighting_scheme calc
_refine_ls_wR_factor_gt 0.0541
_refine_ls_wR_factor_ref 0.0562
_reflns_number_gt 2859
_reflns_number_total 3362
_reflns_threshold_expression >2\s(I)
_cod_data_source_file c3sc51023a.cif
_cod_data_source_block p-I
_cod_original_sg_symbol_H-M 'P 21/n'
_cod_database_code 1515370

loop_
_symmetry_equiv_pos_as_xyz
'x, y, z'
'-x+1/2, y+1/2, -z+1/2'
'-x, -y, -z'
'x-1/2, -y-1/2, z-1/2'

loop_
_atom_site_label
_atom_site_type_symbol
_atom_site_fract_x
_atom_site_fract_y
_atom_site_fract_z
_atom_site_U_iso_or_equiv
_atom_site_adp_type
_atom_site_occupancy
_atom_site_symmetry_multiplicity
_atom_site_calc_flag
_atom_site_refinement_flags
C10 C 1.1498(2) 0.1464(3) 0.38682(16) 0.0211(5) Uani 1 1 d .
H10A H 1.1946 0.2480 0.3940 0.025 Uiso 1 1 calc R
H10B H 1.1725 0.0870 0.3382 0.025 Uiso 1 1 calc R
C11 C 1.1862(2) 0.0498(3) 0.47074(17) 0.0255(6) Uani 1 1 d .
H11A H 1.1628 0.1088 0.5192 0.031 Uiso 1 1 calc R
H11B H 1.1420 -0.0521 0.4634 0.031 Uiso 1 1 calc R
C12 C 1.3189(3) 0.0148(3) 0.49595(19) 0.0336(7) Uani 1 1 d .
H12A H 1.3633 0.1165 0.5066 0.040 Uiso 1 1 calc R
H12B H 1.3435 -0.0396 0.4465 0.040 Uiso 1 1 calc R
C13 C 1.3519(3) -0.0886(4) 0.5774(2) 0.0472(9) Uani 1 1 d .
H13A H 1.4382 -0.1076 0.5911 0.071 Uiso 1 1 calc R
H13B H 1.3098 -0.1905 0.5667 0.071 Uiso 1 1 calc R
H13C H 1.3291 -0.0345 0.6268 0.071 Uiso 1 1 calc R
S1 S 0.78913(5) 0.08362(7) 0.14125(4) 0.01672(12) Uani 1 1 d .
C1 C 0.3043(2) 0.1358(3) 0.12685(15) 0.0165(5) Uani 1 1 d .
C2 C 0.3406(2) 0.2202(3) 0.20452(15) 0.0199(5) Uani 1 1 d .
H2A H 0.2854 0.2447 0.2400 0.024 Uiso 1 1 calc R
C3 C 0.4575(2) 0.2675(3) 0.22915(15) 0.0192(5) Uani 1 1 d .
H3 H 0.4825 0.3255 0.2821 0.023 Uiso 1 1 calc R
C4 C 0.5402(2) 0.2330(3) 0.17907(15) 0.0161(5) Uani 1 1 d .
C5 C 0.5027(2) 0.1517(3) 0.10036(15) 0.0173(5) Uani 1 1 d .
H5 H 0.5576 0.1297 0.0643 0.021 Uiso 1 1 calc R
C6 C 0.3848(2) 0.1027(3) 0.07477(16) 0.0183(5) Uani 1 1 d .
H6 H 0.3592 0.0463 0.0213 0.022 Uiso 1 1 calc R
C7 C 0.7658(2) 0.2349(3) 0.20692(14) 0.0159(5) Uani 1 1 d .
C8 C 0.9805(2) 0.2721(3) 0.27635(15) 0.0189(5) Uani 1 1 d .
H8A H 1.0286 0.3704 0.2789 0.023 Uiso 1 1 calc R
H8B H 0.9962 0.2053 0.2279 0.023 Uiso 1 1 calc R
C9 C 1.0173(2) 0.1823(3) 0.36246(16) 0.0212(5) Uani 1 1 d .
H9A H 0.9953 0.2462 0.4098 0.025 Uiso 1 1 calc R
H9B H 0.9724 0.0809 0.3581 0.025 Uiso 1 1 calc R
N1 N 0.65624(16) 0.2928(2) 0.21098(12) 0.0171(4) Uani 1 1 d .
H1 H 0.6583 0.3844 0.2386 0.021 Uiso 1 1 calc R
N2 N 0.85459(16) 0.3129(2) 0.25939(12) 0.0184(4) Uani 1 1 d .
H2 H 0.8350 0.3975 0.2864 0.022 Uiso 1 1 calc R
I1 I 0.126313(14) 0.063211(19) 0.088060(10) 0.02108(6) Uani 1 1 d .

loop_
_atom_site_aniso_label
_atom_site_aniso_U_11
_atom_site_aniso_U_22
_atom_site_aniso_U_33
_atom_site_aniso_U_23
_atom_site_aniso_U_13
_atom_site_aniso_U_12
C10 0.0203(13) 0.0164(13) 0.0247(13) -0.0003(9) 0.0011(10) -0.0012(9)
C11 0.0285(15) 0.0212(14) 0.0238(14) -0.0041(10) -0.0008(11) 0.0041(10)
C12 0.0326(17) 0.0267(15) 0.0343(17) -0.0033(11) -0.0083(13) 0.0066(12)
C13 0.058(2) 0.042(2) 0.0318(18) -0.0099(13) -0.0110(16) 0.0220(15)
S1 0.0164(3) 0.0169(3) 0.0167(3) -0.0014(2) 0.0033(2) 0.0011(2)
C1 0.0109(12) 0.0197(12) 0.0175(12) 0.0015(8) -0.0002(9) -0.0013(9)
C2 0.0195(13) 0.0235(13) 0.0185(12) -0.0014(9) 0.0078(10) 0.0011(10)
C3 0.0210(13) 0.0212(13) 0.0149(12) -0.0050(9) 0.0028(10) -0.0007(9)
C4 0.0160(12) 0.0125(11) 0.0193(12) 0.0020(8) 0.0029(9) 0.0004(8)
C5 0.0148(12) 0.0197(13) 0.0176(12) -0.0001(9) 0.0040(9) 0.0025(9)
C6 0.0175(13) 0.0179(12) 0.0177(12) -0.0006(9) 0.0001(10) 0.0009(9)
C7 0.0163(12) 0.0164(12) 0.0147(12) 0.0035(8) 0.0025(9) 0.0006(9)
C8 0.0156(12) 0.0209(13) 0.0197(13) -0.0031(9) 0.0030(10) -0.0015(9)
C9 0.0196(13) 0.0217(13) 0.0221(13) -0.0032(10) 0.0041(10) -0.0015(10)
N1 0.0144(10) 0.0155(10) 0.0205(11) -0.0045(7) 0.0018(8) -0.0005(8)
N2 0.0146(10) 0.0193(10) 0.0207(11) -0.0049(8) 0.0028(8) 0.0025(8)
I1 0.01548(9) 0.02584(10) 0.02169(10) -0.00083(6) 0.00352(6) -0.00358(6)

loop_
_atom_type_symbol
_atom_type_description
_atom_type_scat_dispersion_real
_atom_type_scat_dispersion_imag
_atom_type_scat_source
C C 0.0033 0.0016 'International Tables Vol C Tables 4.2.6.8 and 6.1.1.4'
H H 0.0000 0.0000 'International Tables Vol C Tables 4.2.6.8 and 6.1.1.4'
N N 0.0061 0.0033 'International Tables Vol C Tables 4.2.6.8 and 6.1.1.4'
S S 0.1246 0.1234 'International Tables Vol C Tables 4.2.6.8 and 6.1.1.4'
I I -0.4742 1.8119 'International Tables Vol C Tables 4.2.6.8 and 6.1.1.4'

loop_
_geom_angle_atom_site_label_1
_geom_angle_atom_site_label_2
_geom_angle_atom_site_label_3
_geom_angle
C9 C10 C11 113.3(2)
C9 C10 H10A 108.9
C11 C10 H10A 108.9
C9 C10 H10B 108.9
C11 C10 H10B 108.9
H10A C10 H10B 107.7
C12 C11 C10 113.6(2)
C12 C11 H11A 108.9
C10 C11 H11A 108.9
C12 C11 H11B 108.9
C10 C11 H11B 108.9
H11A C11 H11B 107.7
C11 C12 C13 112.5(3)
C11 C12 H12A 109.1
C13 C12 H12A 109.1
C11 C12 H12B 109.1
C13 C12 H12B 109.1
H12A C12 H12B 107.8
C12 C13 H13A 109.5
C12 C13 H13B 109.5
H13A C13 H13B 109.5
C12 C13 H13C 109.5
H13A C13 H13C 109.5
H13B C13 H13C 109.5
C6 C1 C2 120.3(2)
C6 C1 I1 120.34(17)
C2 C1 I1 119.39(17)
C3 C2 C1 118.8(2)
C3 C2 H2A 120.6
C1 C2 H2A 120.6
C2 C3 C4 122.0(2)
C2 C3 H3 119.0
C4 C3 H3 119.0
C3 C4 C5 119.0(2)
C3 C4 N1 115.9(2)
C5 C4 N1 125.1(2)
C6 C5 C4 119.7(2)
C6 C5 H5 120.2
C4 C5 H5 120.2
C1 C6 C5 120.3(2)
C1 C6 H6 119.9
C5 C6 H6 119.9
N2 C7 N1 112.7(2)
N2 C7 S1 122.80(18)
N1 C7 S1 124.48(17)
N2 C8 C9 110.68(19)
N2 C8 H8A 109.5
C9 C8 H8A 109.5
N2 C8 H8B 109.5
C9 C8 H8B 109.5
H8A C8 H8B 108.1
C10 C9 C8 113.1(2)
C10 C9 H9A 109.0
C8 C9 H9A 109.0
C10 C9 H9B 109.0
C8 C9 H9B 109.0
H9A C9 H9B 107.8
C7 N1 C4 131.8(2)
C7 N1 H1 114.1
C4 N1 H1 114.1
C7 N2 C8 126.4(2)
C7 N2 H2 116.8
C8 N2 H2 116.8

loop_
_geom_bond_atom_site_label_1
_geom_bond_atom_site_label_2
_geom_bond_distance
C10 C9 1.517(3)
C10 C11 1.522(3)
C10 H10A 0.9900
C10 H10B 0.9900
C11 C12 1.516(4)
C11 H11A 0.9900
C11 H11B 0.9900
C12 C13 1.520(4)
C12 H12A 0.9900
C12 H12B 0.9900
C13 H13A 0.9800
C13 H13B 0.9800
C13 H13C 0.9800
S1 C7 1.692(2)
C1 C6 1.386(3)
C1 C2 1.389(3)
C1 I1 2.092(2)
C2 C3 1.372(3)
C2 H2A 0.9500
C3 C4 1.386(3)
C3 H3 0.9500
C4 C5 1.391(3)
C4 N1 1.410(3)
C5 C6 1.388(3)
C5 H5 0.9500
C6 H6 0.9500
C7 N2 1.334(3)
C7 N1 1.362(3)
C8 N2 1.453(3)
C8 C9 1.521(3)
C8 H8A 0.9900
C8 H8B 0.9900
C9 H9A 0.9900
C9 H9B 0.9900
N1 H1 0.8800
N2 H2 0.8800

loop_
_geom_hbond_atom_site_label_D
_geom_hbond_atom_site_label_H
_geom_hbond_atom_site_label_A
_geom_hbond_distance_DH
_geom_hbond_distance_HA
_geom_hbond_distance_DA
_geom_hbond_angle_DHA
_geom_hbond_site_symmetry_A
N1 H1 S1 0.88 2.49 3.328(2) 159.1 2_655
N2 H2 S1 0.88 2.54 3.380(2) 159.5 2_655

loop_
_geom_torsion_atom_site_label_1
_geom_torsion_atom_site_label_2
_geom_torsion_atom_site_label_3
_geom_torsion_atom_site_label_4
_geom_torsion
C9 C10 C11 C12 -179.5(2)
C10 C11 C12 C13 -177.1(2)
C6 C1 C2 C3 -1.1(4)
I1 C1 C2 C3 -179.87(18)
C1 C2 C3 C4 -0.2(4)
C2 C3 C4 C5 1.7(4)
C2 C3 C4 N1 178.2(2)
C3 C4 C5 C6 -1.8(3)
N1 C4 C5 C6 -178.0(2)
C2 C1 C6 C5 0.9(4)
I1 C1 C6 C5 179.68(17)
C4 C5 C6 C1 0.6(3)
C11 C10 C9 C8 -177.3(2)
N2 C8 C9 C10 -176.0(2)
N2 C7 N1 C4 -168.2(2)
S1 C7 N1 C4 13.2(4)
C3 C4 N1 C7 147.0(2)
C5 C4 N1 C7 -36.7(4)
N1 C7 N2 C8 174.0(2)
S1 C7 N2 C8 -7.4(3)
C9 C8 N2 C7 -99.1(3)
